data_4503359
loop_
_publ_author_name
'Porter, 3rd, William W'
'Elie, Sophia C.'
'Matzger, Adam J.'

_publ_section_title
;
 Polymorphism in Carbamazepine Cocrystals.
;
_journal_issue 1
_journal_name_full 'Crystal growth &amp; design'
_journal_page_first 14
_journal_page_last 16
_journal_paper_doi 10.1021/cg701022e
_journal_volume 8
_journal_year 2008
_chemical_formula_moiety 'C15 H12 N2 O, C7 H5 N O3 S'
_chemical_formula_sum 'C22 H17 N3 O4 S'
_chemical_formula_weight 419.45
_chemical_name_common 'CBZ-SAC II'
_chemical_name_systematic
; 
Carbamazepine Saccharin cocrystal Form II
;
_space_group_IT_number 15
_symmetry_cell_setting monoclinic
_symmetry_Int_Tables_number 15
_symmetry_space_group_name_Hall '-C 2yc'
_symmetry_space_group_name_H-M 'C 1 2/c 1'
_atom_sites_solution_hydrogens geom
_atom_sites_solution_primary direct
_atom_sites_solution_secondary difmap
_audit_creation_method SHELXL-97
_cell_angle_alpha 90.00
_cell_angle_beta 98.026(2)
_cell_angle_gamma 90.00
_cell_formula_units_Z 8
_cell_length_a 35.7188(10)
_cell_length_b 6.8367(2)
_cell_length_c 16.1114(5)
_cell_measurement_reflns_used 9029
_cell_measurement_temperature 200(2)
_cell_measurement_theta_max 66.5
_cell_measurement_theta_min 6.6
_cell_volume 3895.8(2)
_computing_cell_refinement PROCESS-AUTO
_computing_data_collection PROCESS-AUTO
_computing_data_reduction 'CrystalStructure 3.8'
_computing_publication_material 'CrystalStructure 3.8'
_computing_structure_refinement 'SHELXL-97 (Sheldrick, 1997)'
_computing_structure_solution SIR2004
_diffrn_ambient_temperature 200(2)
_diffrn_detector_area_resol_mean 10.00
_diffrn_measured_fraction_theta_full 0.967
_diffrn_measured_fraction_theta_max 0.967
_diffrn_measurement_device_type 'Rigaku RAXIS-SPIDER'
_diffrn_measurement_method \w
_diffrn_radiation_monochromator graphite
_diffrn_radiation_source 'fine-focus sealed tube'
_diffrn_radiation_type CuK\a
_diffrn_radiation_wavelength 1.54187
_diffrn_reflns_av_R_equivalents 0.0844
_diffrn_reflns_av_sigmaI/netI 0.0749
_diffrn_reflns_limit_h_max 42
_diffrn_reflns_limit_h_min -41
_diffrn_reflns_limit_k_max 7
_diffrn_reflns_limit_k_min -5
_diffrn_reflns_limit_l_max 18
_diffrn_reflns_limit_l_min -19
_diffrn_reflns_number 16607
_diffrn_reflns_theta_full 66.65
_diffrn_reflns_theta_max 66.65
_diffrn_reflns_theta_min 6.60
_diffrn_standards_number 16607
_exptl_absorpt_coefficient_mu 1.785
_exptl_absorpt_correction_T_max 0.9451
_exptl_absorpt_correction_T_min 0.6201
_exptl_absorpt_correction_type multi-scan
_exptl_absorpt_process_details
;
    Higashi, T. (1995). Program for Absorption Correction.
    Rigaku Corporation, Tokyo, Japan.
;
_exptl_crystal_colour colorless
_exptl_crystal_density_diffrn 1.430
_exptl_crystal_density_method 'not measured'
_exptl_crystal_description blade
_exptl_crystal_F_000 1744
_exptl_crystal_size_max 0.30
_exptl_crystal_size_mid 0.07
_exptl_crystal_size_min 0.03
_refine_diff_density_max 0.320
_refine_diff_density_min -0.569
_refine_diff_density_rms 0.060
_refine_ls_extinction_method none
_refine_ls_goodness_of_fit_ref 1.098
_refine_ls_hydrogen_treatment riding
_refine_ls_matrix_type full
_refine_ls_number_parameters 272
_refine_ls_number_reflns 3324
_refine_ls_number_restraints 0
_refine_ls_restrained_S_all 1.098
_refine_ls_R_factor_all 0.1057
_refine_ls_R_factor_gt 0.0778
_refine_ls_shift/su_max 0.001
_refine_ls_shift/su_mean 0.000
_refine_ls_structure_factor_coef Fsqd
_refine_ls_weighting_details 'calc w=1/[\s^2^(Fo^2^)+(0.0846P)^2^+3.3328P] where P=(Fo^2^+2Fc^2^)/3'
_refine_ls_weighting_scheme calc
_refine_ls_wR_factor_gt 0.1830
_refine_ls_wR_factor_ref 0.2058
_reflns_number_gt 2303
_reflns_number_total 3324
_reflns_threshold_expression >2sigma(I)
_cod_data_source_file cg701022e-file002.cif
_cod_data_source_block CBZSACII
_cod_original_cell_volume 3895.9(2)
_cod_original_sg_symbol_H-M 'C 2/c'
_cod_database_code 4503359

loop_
_symmetry_equiv_pos_as_xyz
'x, y, z'
'-x, y, -z+1/2'
'x+1/2, y+1/2, z'
'-x+1/2, y+1/2, -z+1/2'
'-x, -y, -z'
'x, -y, z-1/2'
'-x+1/2, -y+1/2, -z'
'x+1/2, -y+1/2, z-1/2'

loop_
_atom_site_label
_atom_site_type_symbol
_atom_site_fract_x
_atom_site_fract_y
_atom_site_fract_z
_atom_site_U_iso_or_equiv
_atom_site_adp_type
_atom_site_occupancy
_atom_site_symmetry_multiplicity
_atom_site_calc_flag
_atom_site_refinement_flags
S1 S 0.69156(3) 0.52989(18) 0.84996(6) 0.0581(4) Uani 1 1 d .
O1 O 0.67819(7) 0.3470(5) 0.87828(16) 0.0667(8) Uani 1 1 d .
O2 O 0.67622(7) 0.7045(5) 0.88143(16) 0.0726(9) Uani 1 1 d .
O3 O 0.72273(7) 0.5372(4) 0.63863(16) 0.0617(8) Uani 1 1 d .
O4 O 0.61995(7) 0.6306(5) 0.65314(15) 0.0633(8) Uani 1 1 d .
N1 N 0.68719(8) 0.5365(5) 0.74737(18) 0.0566(9) Uani 1 1 d .
H1 H 0.6650 0.5405 0.7160 0.068 Uiso 1 1 calc R
N2 N 0.58790(8) 0.7194(5) 0.52668(18) 0.0549(9) Uani 1 1 d .
N3 N 0.64768(9) 0.5881(6) 0.53597(19) 0.0638(10) Uani 1 1 d .
H16 H 0.6497 0.6087 0.4741 0.046 Uiso 1 1 d .
H17 H 0.6724 0.5778 0.5634 0.046 Uiso 1 1 d .
C1 C 0.72068(11) 0.5354(6) 0.7130(3) 0.0537(11) Uani 1 1 d .
C2 C 0.75294(10) 0.5336(6) 0.7829(2) 0.0518(10) Uani 1 1 d .
C3 C 0.79111(10) 0.5347(6) 0.7756(3) 0.0583(11) Uani 1 1 d .
H2 H 0.7997 0.5348 0.7224 0.070 Uiso 1 1 calc R
C4 C 0.81628(11) 0.5357(7) 0.8498(3) 0.0683(13) Uani 1 1 d .
H3 H 0.8427 0.5367 0.8469 0.082 Uiso 1 1 calc R
C5 C 0.80393(12) 0.5354(7) 0.9282(3) 0.0696(13) Uani 1 1 d .
H4 H 0.8219 0.5380 0.9776 0.084 Uiso 1 1 calc R
C6 C 0.76578(12) 0.5315(7) 0.9350(3) 0.0644(12) Uani 1 1 d .
H5 H 0.7571 0.5276 0.9881 0.077 Uiso 1 1 calc R
C7 C 0.74097(10) 0.5334(6) 0.8614(2) 0.0531(11) Uani 1 1 d .
C8 C 0.55765(10) 0.8069(7) 0.5643(2) 0.0529(11) Uani 1 1 d .
C9 C 0.53190(11) 0.6872(8) 0.5962(3) 0.0698(13) Uani 1 1 d .
H6 H 0.5337 0.5490 0.5919 0.084 Uiso 1 1 calc R
C10 C 0.50329(12) 0.7712(9) 0.6346(3) 0.0737(14) Uani 1 1 d .
H7 H 0.4858 0.6902 0.6578 0.088 Uiso 1 1 calc R
C11 C 0.50030(12) 0.9700(9) 0.6392(3) 0.0697(14) Uani 1 1 d .
H8 H 0.4805 1.0269 0.6649 0.084 Uiso 1 1 calc R
C12 C 0.52571(11) 1.0873(7) 0.6068(2) 0.0635(12) Uani 1 1 d .
H9 H 0.5234 1.2253 0.6106 0.076 Uiso 1 1 calc R
C13 C 0.55513(10) 1.0085(7) 0.5681(2) 0.0524(11) Uani 1 1 d .
C14 C 0.58240(11) 1.1392(7) 0.5356(3) 0.0646(12) Uani 1 1 d .
H10 H 0.5872 1.2596 0.5646 0.077 Uiso 1 1 calc R
C15 C 0.60135(11) 1.1103(7) 0.4703(3) 0.0666(12) Uani 1 1 d .
H11 H 0.6190 1.2082 0.4601 0.080 Uiso 1 1 calc R
C16 C 0.59746(10) 0.9438(8) 0.4137(2) 0.0589(12) Uani 1 1 d .
C17 C 0.60200(11) 0.9696(8) 0.3290(3) 0.0728(15) Uani 1 1 d .
H12 H 0.6097 1.0931 0.3102 0.087 Uiso 1 1 calc R
C18 C 0.59533(12) 0.8157(11) 0.2732(3) 0.0887(19) Uani 1 1 d .
H13 H 0.5986 0.8346 0.2162 0.106 Uiso 1 1 calc R
C19 C 0.58409(13) 0.6356(10) 0.2989(3) 0.0828(16) Uani 1 1 d .
H14 H 0.5787 0.5324 0.2596 0.099 Uiso 1 1 calc R
C20 C 0.58071(11) 0.6058(8) 0.3823(3) 0.0702(13) Uani 1 1 d .
H15 H 0.5733 0.4814 0.4007 0.084 Uiso 1 1 calc R
C21 C 0.58812(10) 0.7572(7) 0.4389(2) 0.0573(11) Uani 1 1 d .
C22 C 0.61936(11) 0.6460(6) 0.5759(2) 0.0544(11) Uani 1 1 d .

loop_
_atom_site_aniso_label
_atom_site_aniso_U_11
_atom_site_aniso_U_22
_atom_site_aniso_U_33
_atom_site_aniso_U_23
_atom_site_aniso_U_13
_atom_site_aniso_U_12
S1 0.0425(6) 0.0865(10) 0.0460(6) -0.0022(5) 0.0089(4) 0.0020(5)
O1 0.0522(16) 0.092(2) 0.0575(17) 0.0022(15) 0.0127(13) -0.0110(16)
O2 0.0578(17) 0.096(2) 0.0655(19) -0.0124(16) 0.0152(14) 0.0173(16)
O3 0.0510(16) 0.090(2) 0.0454(17) 0.0038(14) 0.0116(13) 0.0064(14)
O4 0.0498(15) 0.097(2) 0.0443(16) 0.0090(15) 0.0104(12) 0.0087(15)
N1 0.0380(17) 0.086(3) 0.046(2) 0.0001(16) 0.0063(14) 0.0031(16)
N2 0.0439(17) 0.077(3) 0.0444(18) 0.0023(16) 0.0088(14) 0.0072(17)
N3 0.0426(17) 0.102(3) 0.0465(19) -0.0017(18) 0.0068(14) 0.0089(18)
C1 0.046(2) 0.064(3) 0.053(2) 0.003(2) 0.0154(18) 0.0057(19)
C2 0.045(2) 0.060(3) 0.052(2) 0.0002(19) 0.0099(18) -0.0006(19)
C3 0.043(2) 0.071(3) 0.062(3) 0.005(2) 0.0109(19) 0.0012(19)
C4 0.040(2) 0.082(4) 0.082(3) 0.001(2) 0.005(2) 0.002(2)
C5 0.052(3) 0.091(4) 0.061(3) -0.005(2) -0.006(2) 0.001(2)
C6 0.053(2) 0.085(4) 0.055(3) -0.003(2) 0.007(2) 0.002(2)
C7 0.044(2) 0.067(3) 0.049(2) -0.0012(19) 0.0082(18) 0.0011(19)
C8 0.039(2) 0.074(4) 0.045(2) 0.001(2) 0.0063(16) 0.002(2)
C9 0.059(3) 0.081(4) 0.072(3) 0.010(2) 0.019(2) -0.004(2)
C10 0.052(3) 0.099(4) 0.074(3) 0.017(3) 0.020(2) -0.001(3)
C11 0.048(2) 0.110(5) 0.052(3) 0.005(3) 0.0090(19) 0.008(3)
C12 0.051(2) 0.079(3) 0.061(3) -0.006(2) 0.008(2) 0.006(2)
C13 0.040(2) 0.071(4) 0.046(2) -0.0016(19) 0.0048(17) 0.0001(19)
C14 0.052(2) 0.076(3) 0.066(3) -0.002(2) 0.008(2) -0.003(2)
C15 0.047(2) 0.083(4) 0.070(3) 0.008(3) 0.009(2) -0.005(2)
C16 0.037(2) 0.091(4) 0.049(2) 0.007(2) 0.0067(17) 0.007(2)
C17 0.042(2) 0.124(5) 0.052(3) 0.018(3) 0.007(2) 0.003(2)
C18 0.047(3) 0.178(7) 0.040(3) 0.000(3) 0.003(2) 0.011(3)
C19 0.061(3) 0.129(5) 0.057(3) -0.017(3) 0.004(2) 0.011(3)
C20 0.059(3) 0.097(4) 0.053(3) -0.009(3) 0.003(2) 0.007(3)
C21 0.047(2) 0.084(4) 0.040(2) 0.002(2) 0.0053(17) 0.011(2)
C22 0.047(2) 0.068(3) 0.049(2) 0.002(2) 0.0098(18) -0.002(2)

loop_
_atom_type_symbol
_atom_type_description
_atom_type_scat_dispersion_real
_atom_type_scat_dispersion_imag
_atom_type_scat_source
C C 0.0181 0.0091 'International Tables Vol C Tables 4.2.6.8 and 6.1.1.4'
H H 0.0000 0.0000 'International Tables Vol C Tables 4.2.6.8 and 6.1.1.4'
N N 0.0311 0.0180 'International Tables Vol C Tables 4.2.6.8 and 6.1.1.4'
O O 0.0492 0.0322 'International Tables Vol C Tables 4.2.6.8 and 6.1.1.4'
S S 0.3331 0.5567 'International Tables Vol C Tables 4.2.6.8 and 6.1.1.4'

loop_
_geom_angle_atom_site_label_1
_geom_angle_atom_site_label_2
_geom_angle_atom_site_label_3
_geom_angle
O1 S1 O2 116.87(17)
O1 S1 N1 110.82(17)
O2 S1 N1 110.24(17)
O1 S1 C7 110.75(18)
O2 S1 C7 112.38(19)
N1 S1 C7 93.34(16)
C1 N1 S1 115.9(3)
C1 N1 H1 122.1
S1 N1 H1 122.1
C22 N2 C21 121.1(3)
C22 N2 C8 120.6(3)
C21 N2 C8 116.5(3)
C22 N3 H16 126.4
C22 N3 H17 121.7
H16 N3 H17 106.4
O3 C1 N1 124.7(4)
O3 C1 C2 126.8(3)
N1 C1 C2 108.5(3)
C3 C2 C7 120.6(4)
C3 C2 C1 127.0(3)
C7 C2 C1 112.5(3)
C2 C3 C4 116.9(4)
C2 C3 H2 121.5
C4 C3 H2 121.5
C3 C4 C5 122.0(4)
C3 C4 H3 119.0
C5 C4 H3 119.0
C6 C5 C4 120.7(4)
C6 C5 H4 119.6
C4 C5 H4 119.6
C7 C6 C5 117.0(4)
C7 C6 H5 121.5
C5 C6 H5 121.5
C6 C7 C2 122.7(4)
C6 C7 S1 127.5(3)
C2 C7 S1 109.8(3)
C13 C8 C9 121.5(4)
C13 C8 N2 119.3(3)
C9 C8 N2 119.2(4)
C8 C9 C10 119.3(5)
C8 C9 H6 120.4
C10 C9 H6 120.4
C11 C10 C9 120.2(4)
C11 C10 H7 119.9
C9 C10 H7 119.9
C10 C11 C12 120.1(4)
C10 C11 H8 119.9
C12 C11 H8 119.9
C11 C12 C13 121.5(5)
C11 C12 H9 119.3
C13 C12 H9 119.3
C8 C13 C12 117.4(4)
C8 C13 C14 122.7(4)
C12 C13 C14 119.9(4)
C15 C14 C13 128.3(4)
C15 C14 H10 115.8
C13 C14 H10 115.8
C14 C15 C16 126.3(4)
C14 C15 H11 116.8
C16 C15 H11 116.8
C21 C16 C17 117.5(4)
C21 C16 C15 122.7(4)
C17 C16 C15 119.7(5)
C18 C17 C16 120.2(5)
C18 C17 H12 119.9
C16 C17 H12 119.9
C19 C18 C17 121.0(5)
C19 C18 H13 119.5
C17 C18 H13 119.5
C18 C19 C20 119.6(5)
C18 C19 H14 120.2
C20 C19 H14 120.2
C19 C20 C21 119.8(5)
C19 C20 H15 120.1
C21 C20 H15 120.1
C20 C21 C16 121.7(4)
C20 C21 N2 119.2(4)
C16 C21 N2 119.0(4)
O4 C22 N3 123.3(4)
O4 C22 N2 120.3(3)
N3 C22 N2 116.3(3)

loop_
_geom_bond_atom_site_label_1
_geom_bond_atom_site_label_2
_geom_bond_distance
S1 O1 1.435(3)
S1 O2 1.435(3)
S1 N1 1.639(3)
S1 C7 1.749(4)
O3 C1 1.211(4)
O4 C22 1.246(4)
N1 C1 1.386(4)
N1 H1 0.8800
N2 C22 1.377(5)
N2 C21 1.438(4)
N2 C8 1.441(4)
N3 C22 1.333(4)
N3 H16 1.0192
N3 H17 0.9332
C1 C2 1.494(5)
C2 C3 1.385(5)
C2 C7 1.390(5)
C3 C4 1.391(6)
C3 H2 0.9500
C4 C5 1.396(6)
C4 H3 0.9500
C5 C6 1.382(6)
C5 H4 0.9500
C6 C7 1.378(5)
C6 H5 0.9500
C8 C13 1.383(6)
C8 C9 1.383(5)
C9 C10 1.391(6)
C9 H6 0.9500
C10 C11 1.366(6)
C10 H7 0.9500
C11 C12 1.368(6)
C11 H8 0.9500
C12 C13 1.402(5)
C12 H9 0.9500
C13 C14 1.471(5)
C14 C15 1.343(5)
C14 H10 0.9500
C15 C16 1.452(6)
C15 H11 0.9500
C16 C21 1.393(6)
C16 C17 1.408(5)
C17 C18 1.383(7)
C17 H12 0.9500
C18 C19 1.377(7)
C18 H13 0.9500
C19 C20 1.380(6)
C19 H14 0.9500
C20 C21 1.381(6)
C20 H15 0.9500

loop_
_geom_torsion_atom_site_label_1
_geom_torsion_atom_site_label_2
_geom_torsion_atom_site_label_3
_geom_torsion_atom_site_label_4
_geom_torsion
O1 S1 N1 C1 -111.7(3)
O2 S1 N1 C1 117.3(3)
C7 S1 N1 C1 2.0(3)
S1 N1 C1 O3 179.0(3)
S1 N1 C1 C2 -1.5(4)
O3 C1 C2 C3 0.4(7)
N1 C1 C2 C3 -179.1(4)
O3 C1 C2 C7 179.5(4)
N1 C1 C2 C7 0.0(5)
C7 C2 C3 C4 0.0(6)
C1 C2 C3 C4 179.0(4)
C2 C3 C4 C5 0.1(7)
C3 C4 C5 C6 0.9(7)
C4 C5 C6 C7 -1.8(7)
C5 C6 C7 C2 1.8(7)
C5 C6 C7 S1 -179.9(4)
C3 C2 C7 C6 -1.0(6)
C1 C2 C7 C6 179.9(4)
C3 C2 C7 S1 -179.5(3)
C1 C2 C7 S1 1.3(4)
O1 S1 C7 C6 -66.6(4)
O2 S1 C7 C6 66.2(4)
N1 S1 C7 C6 179.7(4)
O1 S1 C7 C2 111.9(3)
O2 S1 C7 C2 -115.4(3)
N1 S1 C7 C2 -1.9(3)
C22 N2 C8 C13 100.9(4)
C21 N2 C8 C13 -63.7(5)
C22 N2 C8 C9 -78.8(5)
C21 N2 C8 C9 116.6(4)
C13 C8 C9 C10 -1.4(6)
N2 C8 C9 C10 178.2(4)
C8 C9 C10 C11 1.3(6)
C9 C10 C11 C12 -0.8(7)
C10 C11 C12 C13 0.3(6)
C9 C8 C13 C12 1.0(5)
N2 C8 C13 C12 -178.7(3)
C9 C8 C13 C14 179.2(4)
N2 C8 C13 C14 -0.5(5)
C11 C12 C13 C8 -0.4(6)
C11 C12 C13 C14 -178.7(4)
C8 C13 C14 C15 32.2(6)
C12 C13 C14 C15 -149.6(4)
C13 C14 C15 C16 3.4(7)
C14 C15 C16 C21 -31.0(7)
C14 C15 C16 C17 146.9(4)
C21 C16 C17 C18 3.3(6)
C15 C16 C17 C18 -174.7(4)
C16 C17 C18 C19 0.2(7)
C17 C18 C19 C20 -2.3(7)
C18 C19 C20 C21 0.9(7)
C19 C20 C21 C16 2.8(6)
C19 C20 C21 N2 -174.3(3)
C17 C16 C21 C20 -4.8(6)
C15 C16 C21 C20 173.1(4)
C17 C16 C21 N2 172.3(3)
C15 C16 C21 N2 -9.8(5)
C22 N2 C21 C20 84.0(5)
C8 N2 C21 C20 -111.5(4)
C22 N2 C21 C16 -93.2(5)
C8 N2 C21 C16 71.4(5)
C21 N2 C22 O4 173.5(4)
C8 N2 C22 O4 9.6(6)
C21 N2 C22 N3 -8.8(6)
C8 N2 C22 N3 -172.7(4)

loop_
_cod_related_entry_id
_cod_related_entry_database
_cod_related_entry_code
1 ChemSpider 30661267
